data_7706578
loop_
_publ_author_name
'Srivastava, Payal'
'Verma, Madhu'
'Kumar, Anmol'
'Srivastava, Priyanka'
'Mishra, Ramranjan'
'Sivakumar, Sri'
'Patra, Ashis K.'

_publ_section_title
;
 Luminescent naphthalimide-tagged ruthenium(ii)-arene complexes: cellular
 imaging, photocytotoxicity and transferrin binding.
;
_journal_issue 10
_journal_name_full 'Dalton transactions (Cambridge, England : 2003)'
_journal_page_first 3629
_journal_page_last 3640
_journal_paper_doi 10.1039/d0dt02967j
_journal_volume 50
_journal_year 2021
_chemical_formula_moiety 'C30 H38 Cl2 N4 O3 Ru, C H2 Cl2'
_chemical_formula_sum 'C31 H40 Cl4 N4 O3 Ru'
_chemical_formula_weight 759.54
_space_group_crystal_system monoclinic
_space_group_IT_number 14
_space_group_name_Hall '-P 2ybc'
_space_group_name_H-M_alt 'P 1 21/c 1'
_symmetry_Int_Tables_number 14
_atom_sites_solution_primary iterative
_audit_creation_date 2020-04-16
_audit_creation_method
;
Olex2 1.3
(compiled 2020.02.04 svn.rd84adfe8 for OlexSys, GUI svn.r6032)
;
_audit_update_record
;
2020-06-05 deposited with the CCDC.	2021-02-01 downloaded from the CCDC.
;
_cell_angle_alpha 90
_cell_angle_beta 91.100(2)
_cell_angle_gamma 90
_cell_formula_units_Z 4
_cell_length_a 20.4731(12)
_cell_length_b 19.8145(11)
_cell_length_c 8.2261(5)
_cell_measurement_reflns_used 9970
_cell_measurement_temperature 273.15
_cell_measurement_theta_max 28.23
_cell_measurement_theta_min 2.68
_cell_volume 3336.4(3)
_computing_cell_refinement 'SAINT V8.38A (Bruker, 2018)'
_computing_data_reduction 'SAINT V8.38A (Bruker, 2018)'
_computing_molecular_graphics 'Olex2 1.3 (Dolomanov et al., 2009)'
_computing_publication_material 'Olex2 1.3 (Dolomanov et al., 2009)'
_computing_structure_refinement 'olex2.refine 1.3 (Bourhis et al., 2015)'
_computing_structure_solution 'olex2.solve 1.3 (Bourhis et al., 2015)'
_diffrn_ambient_temperature 273.15
_diffrn_measured_fraction_theta_full 0.9993
_diffrn_measured_fraction_theta_max 0.9989
_diffrn_measurement_device_type 'Bruker APEX-II CCD'
_diffrn_measurement_method '\f and \w scans'
_diffrn_radiation_type 'Mo K\a'
_diffrn_radiation_wavelength 0.71073
_diffrn_reflns_av_R_equivalents 0.0479
_diffrn_reflns_av_unetI/netI 0.0313
_diffrn_reflns_Laue_measured_fraction_full 0.9993
_diffrn_reflns_Laue_measured_fraction_max 0.9989
_diffrn_reflns_limit_h_max 27
_diffrn_reflns_limit_h_min -27
_diffrn_reflns_limit_k_max 26
_diffrn_reflns_limit_k_min -26
_diffrn_reflns_limit_l_max 10
_diffrn_reflns_limit_l_min -10
_diffrn_reflns_number 53063
_diffrn_reflns_point_group_measured_fraction_full 0.9993
_diffrn_reflns_point_group_measured_fraction_max 0.9989
_diffrn_reflns_theta_full 25.2417
_diffrn_reflns_theta_max 28.27
_diffrn_reflns_theta_min 2.24
_diffrn_source_current 1.0
_diffrn_source_power 0.05
_diffrn_source_voltage 50.0
_diffrn_standards_number 0
_exptl_absorpt_coefficient_mu 0.828
_exptl_absorpt_correction_T_max 0.905
_exptl_absorpt_correction_T_min 0.853
_exptl_absorpt_correction_type empirical
_exptl_absorpt_process_details
;
SADABS-2016/2 (Bruker,2016/2) was used for absorption correction.
wR2(int) was 0.1307 before and 0.0487 after correction.
The Ratio of minimum to maximum transmission is 0.9055.
The \l/2 correction factor is Not present.
;
_exptl_crystal_colour yellow
_exptl_crystal_colour_primary yellow
_exptl_crystal_density_diffrn 1.512
_exptl_crystal_description needle
_exptl_crystal_F_000 1560
_exptl_crystal_size_max 0.2
_exptl_crystal_size_mid 0.16
_exptl_crystal_size_min 0.12
_refine_diff_density_max 0.6446
_refine_diff_density_min -0.7468
_refine_diff_density_rms 0.1412
_refine_ls_d_res_high 0.7504
_refine_ls_d_res_low 9.0933
_refine_ls_goodness_of_fit_ref 0.9834
_refine_ls_hydrogen_treatment mixed
_refine_ls_matrix_type full
_refine_ls_number_constraints 58
_refine_ls_number_parameters 407
_refine_ls_number_reflns 8260
_refine_ls_number_restraints 0
_refine_ls_restrained_S_all 0.9834
_refine_ls_R_factor_all 0.0430
_refine_ls_R_factor_gt 0.0317
_refine_ls_shift/su_max 0.0003
_refine_ls_shift/su_mean 0.0000
_refine_ls_structure_factor_coef Fsqd
_refine_ls_weighting_details 'w=1/[\s^2^(Fo^2^)+(0.1P)^2^] where P=(Fo^2^+2Fc^2^)/3'
_refine_ls_weighting_scheme calc
_refine_ls_wR_factor_gt 0.1074
_refine_ls_wR_factor_ref 0.1282
_reflns_Friedel_coverage 0.0
_reflns_limit_h_max 27
_reflns_limit_h_min -27
_reflns_limit_k_max 26
_reflns_limit_k_min 0
_reflns_limit_l_max 10
_reflns_limit_l_min 0
_reflns_number_gt 7010
_reflns_number_total 8274
_reflns_threshold_expression I>=2u(I)
_cod_data_source_file d0dt02967j2.cif
_cod_data_source_block 25aprc
_cod_depositor_comments 'Adding full bibliography for 7706578.cif.'
_cod_database_code 7706578
_olex2_refinement_description
;
1. Fixed Uiso
 At 1.2 times of:
  All C(H) groups, All C(H,H) groups, All N(H) groups
 At 1.5 times of:
  All C(H,H,H) groups
2.a Ternary CH refined with riding coordinates:
 C8(H8)
2.b Secondary CH2 refined with riding coordinates:
 C12(H12a,H12b), C25(H25a,H25b), C11(H11a,H11b), C27(H27a,H27b), C29(H29a,
 H29b), C31(H31a,H31b), C26(H26a,H26b), C30(H30a,H30b)
2.c Aromatic/amide H refined with riding coordinates:
 N2(H2), C22(H22), C3(H3), C4(H4), C24(H24), C6(H6), C23(H23), C15(H15),
 C7(H7), C14(H14)
2.d Idealised Me refined as rotating group:
 C9(H9a,H9b,H9c), C10(H10a,H10b,H10c), C1(H1c,H1d,H1e)
;
_smtbx_masks_void_probe_radius 1.2
_smtbx_masks_void_truncation_radius 1.2
_olex2_submission_special_instructions 'No special instructions were received'

loop_
_space_group_symop_id
_space_group_symop_operation_xyz
1 x,y,z
2 -x,y+1/2,-z+1/2
3 -x,-y,-z
4 x,-y-1/2,z-1/2

loop_
_atom_site_label
_atom_site_type_symbol
_atom_site_fract_x
_atom_site_fract_y
_atom_site_fract_z
_atom_site_U_iso_or_equiv
_atom_site_adp_type
_atom_site_occupancy
_atom_site_refinement_flags_posn
Ru1 Ru 0.695801(9) 0.645705(9) 0.34277(2) 0.01328(8) Uani 1.000000 .
Cl2 Cl 0.71408(3) 0.76556(3) 0.35529(7) 0.01832(13) Uani 1.000000 .
Cl1 Cl 0.59155(3) 0.66514(3) 0.20202(8) 0.02107(14) Uani 1.000000 .
Cl3 Cl 0.03405(4) 0.57456(4) 0.65207(10) 0.03592(19) Uani 1.000000 .
Cl4 Cl 0.16894(4) 0.54733(4) 0.74409(14) 0.0480(3) Uani 1.000000 .
O2 O 0.26727(10) 0.56591(9) 0.2651(2) 0.0237(4) Uani 1.000000 .
O3 O -0.07219(10) 0.66154(12) 0.0708(3) 0.0329(5) Uani 1.000000 .
O1 O 0.21314(10) 0.78648(10) 0.1987(3) 0.0298(5) Uani 1.000000 .
N1 N 0.63779(11) 0.67059(11) 0.5467(3) 0.0164(4) Uani 1.000000 .
N3 N 0.24086(10) 0.67664(11) 0.2313(3) 0.0186(4) Uani 1.000000 .
N2 N 0.50366(10) 0.69860(11) 0.6676(3) 0.0180(4) Uani 1.000000 .
H2 H 0.51170(10) 0.74078(11) 0.6823(3) 0.0216(5) Uiso 1.000000 R
N4 N 0.06410(11) 0.64137(11) 0.1383(3) 0.0197(5) Uani 1.000000 .
C22 C 0.42043(12) 0.80351(13) 0.5329(3) 0.0191(5) Uani 1.000000 .
H22 H 0.45682(12) 0.81726(13) 0.5937(3) 0.0230(6) Uiso 1.000000 R
C5 C 0.78180(12) 0.60101(12) 0.4646(3) 0.0170(5) Uani 1.000000 .
C3 C 0.77017(14) 0.61812(13) 0.1664(3) 0.0217(5) Uani 1.000000 .
H3 H 0.78410(14) 0.63973(13) 0.0729(3) 0.0261(7) Uiso 1.000000 R
C21 C 0.40855(12) 0.73402(12) 0.5099(3) 0.0152(5) Uani 1.000000 .
C19 C 0.31006(12) 0.76462(13) 0.3518(3) 0.0172(5) Uani 1.000000 .
C4 C 0.80036(13) 0.63405(13) 0.3196(3) 0.0197(5) Uani 1.000000 .
H4 H 0.83288(13) 0.66680(13) 0.3245(3) 0.0236(6) Uiso 1.000000 R
C24 C 0.32366(13) 0.83228(13) 0.3754(3) 0.0209(5) Uani 1.000000 .
H24 H 0.29608(13) 0.86494(13) 0.3307(3) 0.0250(6) Uiso 1.000000 R
C6 C 0.73007(12) 0.55285(12) 0.4506(3) 0.0162(5) Uani 1.000000 .
H6 H 0.71614(12) 0.53093(12) 0.5437(3) 0.0195(6) Uiso 1.000000 R
C23 C 0.37877(14) 0.85157(12) 0.4663(4) 0.0223(6) Uani 1.000000 .
H23 H 0.38760(14) 0.89716(12) 0.4824(4) 0.0268(7) Uiso 1.000000 R
C16 C 0.33761(13) 0.64566(12) 0.3915(3) 0.0171(5) Uani 1.000000 .
C17 C 0.28072(12) 0.62503(13) 0.2936(3) 0.0181(5) Uani 1.000000 .
C20 C 0.35192(12) 0.71454(12) 0.4180(3) 0.0153(5) Uani 1.000000 .
C18 C 0.25135(13) 0.74533(14) 0.2557(3) 0.0205(5) Uani 1.000000 .
C8 C 0.81259(13) 0.61515(14) 0.6296(3) 0.0207(5) Uani 1.000000 .
H8 H 0.77714(13) 0.62017(14) 0.7071(3) 0.0248(6) Uiso 1.000000 R
C15 C 0.37880(13) 0.59714(13) 0.4563(3) 0.0200(5) Uani 1.000000 .
H15 H 0.36945(13) 0.55184(13) 0.4376(3) 0.0240(6) Uiso 1.000000 R
C7 C 0.69943(13) 0.53749(13) 0.2999(3) 0.0187(5) Uani 1.000000 .
H7 H 0.66586(13) 0.50590(13) 0.2948(3) 0.0225(6) Uiso 1.000000 R
C2 C 0.72005(14) 0.57054(13) 0.1553(3) 0.0211(5) Uani 1.000000 .
C12 C 0.54862(13) 0.64991(13) 0.7410(3) 0.0188(5) Uani 1.000000 .
H12a H 0.57403(13) 0.67199(13) 0.8263(3) 0.0225(6) Uiso 1.000000 R
H12b H 0.52371(13) 0.61397(13) 0.7905(3) 0.0225(6) Uiso 1.000000 R
C14 C 0.43376(13) 0.61405(13) 0.5487(3) 0.0205(5) Uani 1.000000 .
H14 H 0.46008(13) 0.57999(13) 0.5920(3) 0.0246(6) Uiso 1.000000 R
C25 C 0.18341(13) 0.65710(14) 0.1320(3) 0.0217(5) Uani 1.000000 .
H25a H 0.17458(13) 0.69156(14) 0.0508(3) 0.0260(6) Uiso 1.000000 R
H25b H 0.19235(13) 0.61514(14) 0.0759(3) 0.0260(6) Uiso 1.000000 R
C13 C 0.45032(12) 0.68188(13) 0.5780(3) 0.0168(5) Uani 1.000000 .
C9 C 0.85280(15) 0.67981(14) 0.6352(4) 0.0293(6) Uani 1.000000 .
H9a H 0.8918(6) 0.6738(4) 0.574(2) 0.0439(10) Uiso 1.000000 GR
H9b H 0.8276(4) 0.7162(3) 0.589(3) 0.0439(10) Uiso 1.000000 GR
H9c H 0.8644(10) 0.6903(7) 0.7460(4) 0.0439(10) Uiso 1.000000 GR
C11 C 0.59483(12) 0.61955(13) 0.6181(3) 0.0174(5) Uani 1.000000 .
H11a H 0.56945(12) 0.59794(13) 0.5320(3) 0.0209(6) Uiso 1.000000 R
H11b H 0.62139(12) 0.58520(13) 0.6712(3) 0.0209(6) Uiso 1.000000 R
C27 C 0.03775(14) 0.70721(13) 0.0905(4) 0.0228(6) Uani 1.000000 .
H27a H 0.02771(14) 0.73314(13) 0.1869(4) 0.0274(7) Uiso 1.000000 R
H27b H 0.07013(14) 0.73189(13) 0.0298(4) 0.0274(7) Uiso 1.000000 R
C10 C 0.85344(15) 0.55396(14) 0.6829(4) 0.0301(7) Uani 1.000000 .
H10a H 0.8260(3) 0.5148(3) 0.687(3) 0.0452(10) Uiso 1.000000 GR
H10b H 0.8876(7) 0.5466(7) 0.6064(16) 0.0452(10) Uiso 1.000000 GR
H10c H 0.8724(9) 0.5622(5) 0.7887(13) 0.0452(10) Uiso 1.000000 GR
C1 C 0.68558(16) 0.55610(14) -0.0048(3) 0.0292(6) Uani 1.000000 .
H1c H 0.6415(4) 0.5422(11) 0.0148(4) 0.0438(10) Uiso 1.000000 GR
H1d H 0.6852(10) 0.5962(3) -0.0705(11) 0.0438(10) Uiso 1.000000 GR
H1e H 0.7081(6) 0.5208(8) -0.0605(13) 0.0438(10) Uiso 1.000000 GR
C28 C -0.02343(14) 0.69830(16) -0.0130(4) 0.0281(6) Uani 1.000000 .
C29 C -0.04671(14) 0.59672(16) 0.1155(4) 0.0325(7) Uani 1.000000 .
H29a H -0.07973(14) 0.57143(16) 0.1726(4) 0.0390(8) Uiso 1.000000 R
H29b H -0.03575(14) 0.57179(16) 0.0183(4) 0.0390(8) Uiso 1.000000 R
C31 C 0.10558(13) 0.60647(15) 0.7477(4) 0.0267(6) Uani 1.000000 .
H31a H 0.11911(13) 0.64728(15) 0.6926(4) 0.0321(7) Uiso 1.000000 R
H31b H 0.09636(13) 0.61800(15) 0.8596(4) 0.0321(7) Uiso 1.000000 R
C26 C 0.12354(14) 0.64822(14) 0.2382(3) 0.0229(6) Uani 1.000000 .
H26a H 0.11948(14) 0.68695(14) 0.3094(3) 0.0275(7) Uiso 1.000000 R
H26b H 0.12912(14) 0.60836(14) 0.3055(3) 0.0275(7) Uiso 1.000000 R
C30 C 0.01345(13) 0.60406(15) 0.2232(4) 0.0268(6) Uani 1.000000 .
H30a H 0.02978(13) 0.55974(15) 0.2533(4) 0.0322(7) Uiso 1.000000 R
H30b H 0.00229(13) 0.62782(15) 0.3220(4) 0.0322(7) Uiso 1.000000 R
H1a H 0.6622(14) 0.6856(15) 0.626(4) 0.014(7) Uiso 1.000000 .
H1b H 0.6162(18) 0.6973(19) 0.510(5) 0.035(10) Uiso 1.000000 .
H28a H -0.0126(15) 0.6716(16) -0.130(4) 0.022(8) Uiso 1.000000 .
H28b H -0.0409(17) 0.7376(18) -0.037(4) 0.032(9) Uiso 1.000000 .

loop_
_atom_site_aniso_label
_atom_site_aniso_U_11
_atom_site_aniso_U_22
_atom_site_aniso_U_33
_atom_site_aniso_U_12
_atom_site_aniso_U_13
_atom_site_aniso_U_23
Ru1 0.01200(12) 0.01595(12) 0.01184(12) 0.00252(7) -0.00139(8) 0.00021(7)
Cl2 0.0205(3) 0.0176(3) 0.0168(3) 0.0009(2) -0.0026(2) 0.0013(2)
Cl1 0.0197(3) 0.0237(3) 0.0195(3) 0.0061(2) -0.0087(2) -0.0038(2)
Cl3 0.0277(4) 0.0459(4) 0.0337(4) -0.0047(3) -0.0108(3) -0.0040(3)
Cl4 0.0261(4) 0.0295(4) 0.0882(7) 0.0079(3) -0.0068(4) -0.0220(4)
O2 0.0226(10) 0.0196(9) 0.0288(10) -0.0048(7) -0.0047(8) -0.0021(8)
O3 0.0134(10) 0.0406(11) 0.0449(14) 0.0038(9) 0.0041(9) 0.0137(11)
O1 0.0243(10) 0.0289(10) 0.0356(12) 0.0099(8) -0.0107(9) -0.0032(9)
N1 0.0137(10) 0.0210(10) 0.0144(10) 0.0024(9) -0.0003(8) -0.0020(9)
N3 0.0135(10) 0.0228(11) 0.0194(11) -0.0007(8) -0.0040(8) -0.0029(9)
N2 0.0135(10) 0.0208(10) 0.0197(11) 0.0004(8) -0.0006(8) -0.0014(8)
N4 0.0153(11) 0.0226(11) 0.0210(11) -0.0003(8) -0.0005(9) 0.0028(8)
C22 0.0144(12) 0.0206(12) 0.0225(13) -0.0034(9) 0.0032(10) -0.0039(10)
C5 0.0100(11) 0.0193(11) 0.0217(12) 0.0040(9) -0.0012(9) 0.0005(10)
C3 0.0232(13) 0.0239(12) 0.0185(13) 0.0102(11) 0.0085(10) 0.0042(10)
C21 0.0112(11) 0.0188(11) 0.0156(11) -0.0022(9) 0.0035(9) -0.0024(9)
C19 0.0148(12) 0.0205(12) 0.0164(11) 0.0015(9) 0.0032(9) -0.0036(10)
C4 0.0122(12) 0.0213(11) 0.0256(14) 0.0045(9) 0.0039(10) 0.0048(10)
C24 0.0162(12) 0.0215(12) 0.0249(13) 0.0039(10) 0.0007(10) 0.0001(10)
C6 0.0139(11) 0.0159(10) 0.0187(12) 0.0039(9) -0.0013(9) 0.0020(9)
C23 0.0201(14) 0.0179(12) 0.0291(15) 0.0007(10) 0.0023(11) -0.0034(10)
C16 0.0148(12) 0.0195(12) 0.0171(12) -0.0028(9) 0.0012(10) 0.0014(9)
C17 0.0148(12) 0.0229(12) 0.0166(12) -0.0016(10) -0.0000(10) -0.0005(10)
C20 0.0129(11) 0.0206(11) 0.0125(11) -0.0017(9) 0.0022(9) -0.0008(9)
C18 0.0154(12) 0.0251(12) 0.0210(12) 0.0034(10) 0.0010(10) -0.0048(10)
C8 0.0153(12) 0.0239(13) 0.0227(13) -0.0008(10) -0.0034(10) 0.0052(10)
C15 0.0165(12) 0.0182(11) 0.0251(13) -0.0058(10) -0.0021(10) 0.0013(10)
C7 0.0176(12) 0.0166(11) 0.0220(12) 0.0038(9) -0.0017(10) -0.0011(10)
C2 0.0262(14) 0.0213(12) 0.0158(12) 0.0100(11) 0.0010(10) -0.0020(10)
C12 0.0141(12) 0.0289(13) 0.0133(12) 0.0002(10) -0.0007(10) -0.0000(10)
C14 0.0161(12) 0.0208(12) 0.0243(13) -0.0011(10) -0.0032(10) 0.0048(10)
C25 0.0136(12) 0.0315(13) 0.0198(13) 0.0003(10) -0.0042(10) -0.0049(11)
C13 0.0119(11) 0.0243(12) 0.0145(11) -0.0043(10) 0.0036(9) 0.0010(10)
C9 0.0261(15) 0.0254(13) 0.0359(16) -0.0049(12) -0.0087(12) 0.0029(12)
C11 0.0140(12) 0.0229(12) 0.0153(12) 0.0003(10) -0.0004(9) -0.0004(10)
C27 0.0224(13) 0.0207(12) 0.0255(14) 0.0025(10) 0.0021(11) -0.0006(10)
C10 0.0241(15) 0.0271(14) 0.0387(17) 0.0009(12) -0.0144(13) 0.0064(13)
C1 0.0447(19) 0.0263(13) 0.0165(13) 0.0073(13) -0.0049(12) -0.0044(11)
C28 0.0205(14) 0.0335(15) 0.0303(16) 0.0079(12) 0.0002(12) 0.0085(13)
C29 0.0147(13) 0.0360(16) 0.0467(19) -0.0030(12) 0.0016(13) 0.0123(14)
C31 0.0174(13) 0.0261(13) 0.0366(16) -0.0000(11) -0.0022(12) -0.0046(12)
C26 0.0175(13) 0.0321(15) 0.0189(13) -0.0001(10) -0.0033(11) -0.0003(10)
C30 0.0151(12) 0.0306(14) 0.0349(16) 0.0008(11) 0.0037(11) 0.0102(12)

loop_
_atom_type_symbol
_atom_type_scat_dispersion_real
_atom_type_scat_dispersion_imag
_atom_type_scat_Cromer_Mann_a1
_atom_type_scat_Cromer_Mann_a2
_atom_type_scat_Cromer_Mann_a3
_atom_type_scat_Cromer_Mann_a4
_atom_type_scat_Cromer_Mann_b1
_atom_type_scat_Cromer_Mann_b2
_atom_type_scat_Cromer_Mann_b3
_atom_type_scat_Cromer_Mann_b4
_atom_type_scat_Cromer_Mann_c
_atom_type_scat_source
_atom_type_scat_dispersion_source
Ru -1.23940 0.83517 19.26740 12.91820 4.86337 1.56756 0.80852 8.43467 24.79970 94.29280 5.37873983383 'International Tables Volume C Table 6.1.1.4 (pp. 500-502)' 'Henke, Gullikson and Davis, At. Data and Nucl. Data Tables, 1993, 54, 2'
C 0.00347 0.00161 2.31000 1.02000 1.58860 0.86500 20.84390 10.20750 0.56870 51.65120 0.215599998832 'International Tables Volume C Table 6.1.1.4 (pp. 500-502)' 'Henke, Gullikson and Davis, At. Data and Nucl. Data Tables, 1993, 54, 2'
Cl 0.14873 0.16029 11.46040 7.19640 6.25560 1.64550 0.01040 1.16620 18.51940 47.77840 -9.55739974976 'International Tables Volume C Table 6.1.1.4 (pp. 500-502)' 'Henke, Gullikson and Davis, At. Data and Nucl. Data Tables, 1993, 54, 2'
H 0.00000 0.00000 0.49300 0.32291 0.14019 0.04081 10.51090 26.12570 3.14236 57.79970 0.0030380000826 'International Tables Volume C Table 6.1.1.4 (pp. 500-502)' 'Henke, Gullikson and Davis, At. Data and Nucl. Data Tables, 1993, 54, 2'
O 0.01158 0.00611 3.04850 2.28680 1.54630 0.86700 13.27710 5.70110 0.32390 32.90890 0.250800013542 'International Tables Volume C Table 6.1.1.4 (pp. 500-502)' 'Henke, Gullikson and Davis, At. Data and Nucl. Data Tables, 1993, 54, 2'
N 0.00653 0.00323 12.21260 3.13220 2.01250 1.16630 0.00570 9.89330 28.99750 0.58260 -11.5290002823 'International Tables Volume C Table 6.1.1.4 (pp. 500-502)' 'Henke, Gullikson and Davis, At. Data and Nucl. Data Tables, 1993, 54, 2'

loop_
_geom_angle_atom_site_label_1
_geom_angle_atom_site_label_2
_geom_angle_atom_site_label_3
_geom_angle
_geom_angle_site_symmetry_1
_geom_angle_site_symmetry_3
_geom_angle_publ_flag
Cl1 Ru1 Cl2 89.91(2) . . ?
N1 Ru1 Cl2 80.01(6) . . ?
N1 Ru1 Cl1 80.87(7) . . ?
C5 Ru1 Cl2 104.82(7) . . ?
C5 Ru1 Cl1 165.25(7) . . ?
C5 Ru1 N1 100.85(9) . . ?
C3 Ru1 Cl2 99.50(7) . . ?
C3 Ru1 Cl1 109.74(7) . . ?
C3 Ru1 N1 169.38(10) . . ?
C3 Ru1 C5 68.92(10) . . ?
C4 Ru1 Cl2 87.46(7) . . ?
C4 Ru1 Cl1 146.39(8) . . ?
C4 Ru1 N1 131.34(10) . . ?
C4 Ru1 C5 37.96(9) . . ?
C4 Ru1 C3 38.27(10) . . ?
C6 Ru1 Cl2 140.91(7) . . ?
C6 Ru1 Cl1 127.26(7) . . ?
C6 Ru1 N1 93.18(9) . . ?
C6 Ru1 C5 38.33(9) . . ?
C6 Ru1 C3 80.48(10) . . ?
C6 Ru1 C4 68.30(9) . . ?
C7 Ru1 Cl2 167.02(7) . . ?
C7 Ru1 Cl1 96.37(7) . . ?
C7 Ru1 N1 112.15(9) . . ?
C7 Ru1 C5 69.31(9) . . ?
C7 Ru1 C3 67.70(10) . . ?
C7 Ru1 C4 81.01(10) . . ?
C7 Ru1 C6 38.07(9) . . ?
C2 Ru1 Cl2 131.22(7) . . ?
C2 Ru1 Cl1 88.93(7) . . ?
C2 Ru1 N1 147.36(10) . . ?
C2 Ru1 C5 81.82(9) . . ?
C2 Ru1 C3 36.97(10) . . ?
C2 Ru1 C4 68.33(10) . . ?
C2 Ru1 C6 68.63(9) . . ?
C2 Ru1 C7 38.06(10) . . ?
C29 O3 C28 109.1(2) . . ?
C11 N1 Ru1 120.12(16) . . ?
H1a N1 Ru1 110.6(19) . . ?
H1a N1 C11 105.9(19) . . ?
H1b N1 Ru1 100(3) . . ?
H1b N1 C11 107(3) . . ?
H1b N1 H1a 113(3) . . ?
C18 N3 C17 125.0(2) . . ?
C25 N3 C17 117.7(2) . . ?
C25 N3 C18 117.2(2) . . ?
C12 N2 H2 117.87(13) . . ?
C13 N2 H2 117.87(14) . . ?
C13 N2 C12 124.3(2) . . ?
C26 N4 C27 111.5(2) . . ?
C30 N4 C27 108.5(2) . . ?
C30 N4 C26 111.6(2) . . ?
C21 C22 H22 119.49(15) . . ?
C23 C22 H22 119.49(15) . . ?
C23 C22 C21 121.0(2) . . ?
C4 C5 Ru1 69.86(14) . . ?
C6 C5 Ru1 69.27(13) . . ?
C6 C5 C4 116.8(2) . . ?
C8 C5 Ru1 130.69(18) . . ?
C8 C5 C4 123.7(2) . . ?
C8 C5 C6 119.4(2) . . ?
H3 C3 Ru1 131.33(7) . . ?
C4 C3 Ru1 69.84(14) . . ?
C4 C3 H3 119.58(15) . . ?
C2 C3 Ru1 72.11(15) . . ?
C2 C3 H3 119.58(15) . . ?
C2 C3 C4 120.8(2) . . ?
C20 C21 C22 118.2(2) . . ?
C13 C21 C22 123.1(2) . . ?
C13 C21 C20 118.7(2) . . ?
C20 C19 C24 120.5(2) . . ?
C18 C19 C24 119.1(2) . . ?
C18 C19 C20 120.4(2) . . ?
C5 C4 Ru1 72.19(14) . . ?
C3 C4 Ru1 71.90(15) . . ?
C3 C4 C5 121.4(2) . . ?
H4 C4 Ru1 129.06(7) . . ?
H4 C4 C5 119.29(15) . . ?
H4 C4 C3 119.29(15) . . ?
H24 C24 C19 120.00(15) . . ?
C23 C24 C19 120.0(2) . . ?
C23 C24 H24 120.00(15) . . ?
C5 C6 Ru1 72.40(14) . . ?
H6 C6 Ru1 129.45(7) . . ?
H6 C6 C5 118.97(14) . . ?
C7 C6 Ru1 71.75(14) . . ?
C7 C6 C5 122.1(2) . . ?
C7 C6 H6 118.97(15) . . ?
C24 C23 C22 120.6(2) . . ?
H23 C23 C22 119.69(15) . . ?
H23 C23 C24 119.69(15) . . ?
C20 C16 C17 121.1(2) . . ?
C15 C16 C17 119.5(2) . . ?
C15 C16 C20 119.4(2) . . ?
N3 C17 O2 120.1(2) . . ?
C16 C17 O2 123.1(2) . . ?
C16 C17 N3 116.8(2) . . ?
C19 C20 C21 119.7(2) . . ?
C16 C20 C21 120.5(2) . . ?
C16 C20 C19 119.8(2) . . ?
N3 C18 O1 120.2(2) . . ?
C19 C18 O1 122.9(2) . . ?
C19 C18 N3 116.9(2) . . ?
H8 C8 C5 107.54(14) . . ?
C9 C8 C5 113.5(2) . . ?
C9 C8 H8 107.54(17) . . ?
C10 C8 C5 109.0(2) . . ?
C10 C8 H8 107.54(17) . . ?
C10 C8 C9 111.4(2) . . ?
H15 C15 C16 119.09(15) . . ?
C14 C15 C16 121.8(2) . . ?
C14 C15 H15 119.09(15) . . ?
C6 C7 Ru1 70.19(14) . . ?
H7 C7 Ru1 130.06(7) . . ?
H7 C7 C6 120.03(15) . . ?
C2 C7 Ru1 72.23(14) . . ?
C2 C7 C6 119.9(2) . . ?
C2 C7 H7 120.03(15) . . ?
C3 C2 Ru1 70.92(15) . . ?
C7 C2 Ru1 69.72(14) . . ?
C7 C2 C3 118.9(2) . . ?
C1 C2 Ru1 129.03(19) . . ?
C1 C2 C3 121.1(2) . . ?
C1 C2 C7 119.9(3) . . ?
H12a C12 N2 109.10(13) . . ?
H12b C12 N2 109.10(13) . . ?
H12b C12 H12a 107.8 . . ?
C11 C12 N2 112.5(2) . . ?
C11 C12 H12a 109.10(14) . . ?
C11 C12 H12b 109.10(14) . . ?
H14 C14 C15 119.49(15) . . ?
C13 C14 C15 121.0(2) . . ?
C13 C14 H14 119.49(15) . . ?
H25a C25 N3 109.49(14) . . ?
H25b C25 N3 109.49(14) . . ?
H25b C25 H25a 108.1 . . ?
C26 C25 N3 110.8(2) . . ?
C26 C25 H25a 109.49(15) . . ?
C26 C25 H25b 109.49(15) . . ?
C21 C13 N2 120.2(2) . . ?
C14 C13 N2 121.3(2) . . ?
C14 C13 C21 118.5(2) . . ?
H9a C9 C8 109.5 . . ?
H9b C9 C8 109.5 . . ?
H9b C9 H9a 109.5 . . ?
H9c C9 C8 109.5 . . ?
H9c C9 H9a 109.5 . . ?
H9c C9 H9b 109.5 . . ?
C12 C11 N1 112.2(2) . . ?
H11a C11 N1 109.17(13) . . ?
H11a C11 C12 109.17(14) . . ?
H11b C11 N1 109.17(14) . . ?
H11b C11 C12 109.17(14) . . ?
H11b C11 H11a 107.9 . . ?
H27a C27 N4 109.63(15) . . ?
H27b C27 N4 109.63(15) . . ?
H27b C27 H27a 108.1 . . ?
C28 C27 N4 110.2(2) . . ?
C28 C27 H27a 109.63(16) . . ?
C28 C27 H27b 109.63(16) . . ?
H10a C10 C8 109.5 . . ?
H10b C10 C8 109.5 . . ?
H10b C10 H10a 109.5 . . ?
H10c C10 C8 109.5 . . ?
H10c C10 H10a 109.5 . . ?
H10c C10 H10b 109.5 . . ?
H1c C1 C2 109.5 . . ?
H1d C1 C2 109.5 . . ?
H1d C1 H1c 109.5 . . ?
H1e C1 C2 109.5 . . ?
H1e C1 H1c 109.5 . . ?
H1e C1 H1d 109.5 . . ?
C27 C28 O3 111.6(2) . . ?
H28a C28 O3 109.1(16) . . ?
H28a C28 C27 111.2(16) . . ?
H28b C28 O3 106(2) . . ?
H28b C28 C27 110(2) . . ?
H28b C28 H28a 108(3) . . ?
H29a C29 O3 109.51(15) . . ?
H29b C29 O3 109.51(18) . . ?
H29b C29 H29a 108.1 . . ?
C30 C29 O3 110.7(3) . . ?
C30 C29 H29a 109.51(16) . . ?
C30 C29 H29b 109.51(18) . . ?
Cl4 C31 Cl3 111.19(16) . . ?
H31a C31 Cl3 109.40(10) . . ?
H31a C31 Cl4 109.40(11) . . ?
H31b C31 Cl3 109.40(11) . . ?
H31b C31 Cl4 109.40(11) . . ?
H31b C31 H31a 108.0 . . ?
C25 C26 N4 110.9(2) . . ?
H26a C26 N4 109.45(14) . . ?
H26a C26 C25 109.45(15) . . ?
H26b C26 N4 109.45(13) . . ?
H26b C26 C25 109.45(15) . . ?
H26b C26 H26a 108.0 . . ?
C29 C30 N4 110.3(2) . . ?
H30a C30 N4 109.60(14) . . ?
H30a C30 C29 109.60(16) . . ?
H30b C30 N4 109.60(16) . . ?
H30b C30 C29 109.60(18) . . ?
H30b C30 H30a 108.1 . . ?

loop_
_geom_bond_atom_site_label_1
_geom_bond_atom_site_label_2
_geom_bond_distance
_geom_bond_site_symmetry_2
_geom_bond_publ_flag
Ru1 Cl2 2.4061(6) . ?
Ru1 Cl1 2.4391(6) . ?
Ru1 N1 2.132(2) . ?
Ru1 C5 2.196(2) . ?
Ru1 C3 2.192(3) . ?
Ru1 C4 2.165(3) . ?
Ru1 C6 2.154(2) . ?
Ru1 C7 2.174(3) . ?
Ru1 C2 2.208(3) . ?
Cl3 C31 1.766(3) . ?
Cl4 C31 1.749(3) . ?
O2 C17 1.225(3) . ?
O3 C28 1.424(4) . ?
O3 C29 1.432(4) . ?
O1 C18 1.218(3) . ?
N1 C11 1.470(3) . ?
N1 H1a 0.87(3) . ?
N1 H1b 0.75(4) . ?
N3 C17 1.400(3) . ?
N3 C18 1.392(3) . ?
N3 C25 1.471(3) . ?
N2 H2 0.8600 . ?
N2 C12 1.457(3) . ?
N2 C13 1.347(3) . ?
N4 C27 1.463(3) . ?
N4 C26 1.462(3) . ?
N4 C30 1.462(4) . ?
C22 H22 0.9300 . ?
C22 C21 1.410(3) . ?
C22 C23 1.384(4) . ?
C5 C4 1.418(4) . ?
C5 C6 1.428(3) . ?
C5 C8 1.512(3) . ?
C3 H3 0.9300 . ?
C3 C4 1.428(4) . ?
C3 C2 1.395(4) . ?
C21 C20 1.425(3) . ?
C21 C13 1.447(3) . ?
C19 C24 1.382(4) . ?
C19 C20 1.413(3) . ?
C19 C18 1.476(4) . ?
C4 H4 0.9300 . ?
C24 H24 0.9300 . ?
C24 C23 1.395(4) . ?
C6 H6 0.9300 . ?
C6 C7 1.412(3) . ?
C23 H23 0.9300 . ?
C16 C17 1.461(4) . ?
C16 C20 1.412(3) . ?
C16 C15 1.380(4) . ?
C8 H8 0.9800 . ?
C8 C9 1.523(4) . ?
C8 C10 1.532(4) . ?
C15 H15 0.9300 . ?
C15 C14 1.387(3) . ?
C7 H7 0.9300 . ?
C7 C2 1.429(4) . ?
C2 C1 1.509(4) . ?
C12 H12a 0.9700 . ?
C12 H12b 0.9700 . ?
C12 C11 1.522(3) . ?
C14 H14 0.9300 . ?
C14 C13 1.406(4) . ?
C25 H25a 0.9700 . ?
C25 H25b 0.9700 . ?
C25 C26 1.529(4) . ?
C9 H9a 0.9600 . ?
C9 H9b 0.9600 . ?
C9 H9c 0.9600 . ?
C11 H11a 0.9700 . ?
C11 H11b 0.9700 . ?
C27 H27a 0.9700 . ?
C27 H27b 0.9700 . ?
C27 C28 1.512(4) . ?
C10 H10a 0.9600 . ?
C10 H10b 0.9600 . ?
C10 H10c 0.9600 . ?
C1 H1c 0.9600 . ?
C1 H1d 0.9600 . ?
C1 H1e 0.9600 . ?
C28 H28a 1.13(3) . ?
C28 H28b 0.88(4) . ?
C29 H29a 0.9700 . ?
C29 H29b 0.9700 . ?
C29 C30 1.510(4) . ?
C31 H31a 0.9700 . ?
C31 H31b 0.9700 . ?
C26 H26a 0.9700 . ?
C26 H26b 0.9700 . ?
C30 H30a 0.9700 . ?
C30 H30b 0.9700 . ?

loop_
_geom_torsion_atom_site_label_1
_geom_torsion_atom_site_label_2
_geom_torsion_atom_site_label_3
_geom_torsion_atom_site_label_4
_geom_torsion
_geom_torsion_site_symmetry_1
_geom_torsion_site_symmetry_2
_geom_torsion_site_symmetry_3
_geom_torsion_site_symmetry_4
_geom_torsion_publ_flag
Ru1 N1 C11 C12 -169.52(18) . . . . ?
Ru1 C5 C4 C3 -54.64(17) . . . . ?
Ru1 C5 C6 C7 54.10(17) . . . . ?
Ru1 C5 C8 C9 -76.9(2) . . . . ?
Ru1 C5 C8 C10 158.2(2) . . . . ?
Ru1 C3 C4 C5 54.77(16) . . . . ?
Ru1 C3 C2 C7 -52.41(16) . . . . ?
Ru1 C3 C2 C1 124.72(15) . . . . ?
Ru1 C4 C5 C6 52.57(16) . . . . ?
Ru1 C4 C5 C8 -126.16(14) . . . . ?
Ru1 C4 C3 C2 -53.10(17) . . . . ?
Ru1 C6 C5 C4 -52.86(16) . . . . ?
Ru1 C6 C5 C8 125.93(13) . . . . ?
Ru1 C6 C7 C2 54.42(16) . . . . ?
Ru1 C7 C6 C5 -54.39(16) . . . . ?
Ru1 C7 C2 C3 52.97(17) . . . . ?
Ru1 C7 C2 C1 -124.19(14) . . . . ?
Ru1 C2 C3 C4 52.07(17) . . . . ?
Ru1 C2 C7 C6 -53.46(16) . . . . ?
O2 C17 N3 C18 180.0(2) . . . . ?
O2 C17 N3 C25 -0.1(3) . . . . ?
O2 C17 C16 C20 178.6(3) . . . . ?
O2 C17 C16 C15 -0.1(3) . . . . ?
O3 C28 C27 N4 58.6(3) . . . . ?
O3 C29 C30 N4 -59.9(3) . . . . ?
O1 C18 N3 C17 -178.7(2) . . . . ?
O1 C18 N3 C25 1.4(3) . . . . ?
O1 C18 C19 C24 -1.7(3) . . . . ?
O1 C18 C19 C20 178.6(3) . . . . ?
N1 C11 C12 N2 63.1(2) . . . . ?
N3 C17 C16 C20 -1.3(3) . . . . ?
N3 C17 C16 C15 180.0(2) . . . . ?
N3 C18 C19 C24 178.1(2) . . . . ?
N3 C18 C19 C20 -1.6(3) . . . . ?
N3 C25 C26 N4 169.3(2) . . . . ?
N2 C13 C21 C22 -0.3(3) . . . . ?
N2 C13 C21 C20 -179.0(2) . . . . ?
N2 C13 C14 C15 -180.0(2) . . . . ?
C22 C21 C20 C19 0.6(3) . . . . ?
C22 C21 C20 C16 -179.9(2) . . . . ?
C22 C21 C13 C14 179.5(2) . . . . ?
C22 C23 C24 C19 0.3(3) . . . . ?
C5 C4 C3 C2 1.7(3) . . . . ?
C5 C6 C7 C2 0.0(3) . . . . ?
C3 C2 C7 C6 -0.5(3) . . . . ?
C21 C20 C19 C24 0.1(3) . . . . ?
C21 C20 C19 C18 179.8(2) . . . . ?
C21 C20 C16 C17 -178.3(2) . . . . ?
C21 C20 C16 C15 0.4(3) . . . . ?
C21 C13 C14 C15 0.2(3) . . . . ?
C19 C20 C16 C17 1.2(3) . . . . ?
C19 C20 C16 C15 179.9(3) . . . . ?
C6 C7 C2 C1 -177.7(2) . . . . ?
C16 C15 C14 C13 -1.0(3) . . . . ?

loop_
_smtbx_masks_void_nr
_smtbx_masks_void_average_x
_smtbx_masks_void_average_y
_smtbx_masks_void_average_z
_smtbx_masks_void_volume
_smtbx_masks_void_count_electrons
_smtbx_masks_void_content
1 0.500 0.500 0.000 90.1 45.8 ?
2 0.500 1.000 0.500 90.1 45.8 ?
